data_7713401
loop_
_publ_author_name
'Kouck&#xfd;, Filip'
'Kotek, Jan'
'C&#xed;sa&#x159;ov&#xe1;, Ivana'
'Havl&#xed;&#x10d;kov&#xe1;, Jana'
'Kub&#xed;&#x10d;ek, Vojt&#x11b;ch'
'Hermann, Petr'

_publ_section_title
;
 Transition metal complexes of cyclam with two
 2,2,2-trifluoroethylphosphinate pendant arms as probes for <sup>19</sup>F
 magnetic resonance imaging.
;
_journal_name_full 'Dalton transactions (Cambridge, England : 2003)'
_journal_paper_doi 10.1039/d3dt01420g
_journal_year 2023
_chemical_formula_moiety
;
0.5(C16 H44 F6 Li2 N4 O10 P2), 0.5(C16 H32 F6 N4 O4 P2), Cl, 3(H2 O)
;
_chemical_formula_sum 'C16 H44 Cl F6 Li N4 O10 P2'
_chemical_formula_weight 670.88
_space_group_crystal_system triclinic
_space_group_IT_number 2
_space_group_name_Hall '-P 1'
_space_group_name_H-M_alt 'P -1'
_atom_sites_solution_hydrogens mixed
_atom_sites_solution_primary direct
_atom_sites_solution_secondary difmap
_audit_creation_method SHELXL-2014/7
_audit_update_record
;
2023-05-10 deposited with the CCDC.	2023-06-16 downloaded from the CCDC.
;
_cell_angle_alpha 99.947(2)
_cell_angle_beta 90.009(2)
_cell_angle_gamma 99.799(2)
_cell_formula_units_Z 2
_cell_length_a 9.4863(6)
_cell_length_b 11.7783(6)
_cell_length_c 13.6581(8)
_cell_measurement_reflns_used 9281
_cell_measurement_temperature 120(2)
_cell_measurement_theta_max 29.9791
_cell_measurement_theta_min 2.6922
_cell_volume 1480.50(15)
_computing_cell_refinement 'SAINT V8.40B (Bruker AXS LLC, 2019)'
_computing_data_collection 'Bruker Instrument Service vV6.2.15'
_computing_data_reduction 'SAINT V8.40B (Bruker AXS LLC, 2019)'
_computing_molecular_graphics 'shelXle (C.B. Huebschle, rev 1242)'
_computing_structure_refinement 'SHELXL-2014/7 (Sheldrick, 2014)'
_computing_structure_solution 'SHELXT 2018/2 (Sheldrick, 2018)'
_diffrn_ambient_temperature 120(2)
_diffrn_detector_area_resol_mean 7.3910
_diffrn_measured_fraction_theta_full 0.999
_diffrn_measured_fraction_theta_max 0.999
_diffrn_measurement_device_type 'Bruker D8 VENTURE'
_diffrn_measurement_method '\f and \w scans'
_diffrn_radiation_type MoK\a
_diffrn_radiation_wavelength 0.71073
_diffrn_reflns_av_R_equivalents 0.0257
_diffrn_reflns_av_unetI/netI 0.0146
_diffrn_reflns_Laue_measured_fraction_full 0.999
_diffrn_reflns_Laue_measured_fraction_max 0.999
_diffrn_reflns_limit_h_max 13
_diffrn_reflns_limit_h_min -13
_diffrn_reflns_limit_k_max 16
_diffrn_reflns_limit_k_min -16
_diffrn_reflns_limit_l_max 19
_diffrn_reflns_limit_l_min -19
_diffrn_reflns_number 79797
_diffrn_reflns_point_group_measured_fraction_full 0.999
_diffrn_reflns_point_group_measured_fraction_max 0.999
_diffrn_reflns_theta_full 25.242
_diffrn_reflns_theta_max 30.005
_diffrn_reflns_theta_min 2.180
_diffrn_source 'microfocus sealed tube'
_exptl_absorpt_coefficient_mu 0.327
_exptl_absorpt_correction_T_max 0.96
_exptl_absorpt_correction_T_min 0.91
_exptl_absorpt_correction_type multi-scan
_exptl_absorpt_process_details
;
Krause, L., Herbst-Irmer, R., Sheldrick, G. M., Stalke, D. (2015).
"Comparison of silver and molybdenum microfocus X-ray sources for
single-crystal structure determination"
J. Appl. Cryst. 48, 3-10.
doi:10.1107/S1600576714022985
;
_exptl_crystal_colour colourless
_exptl_crystal_density_diffrn 1.505
_exptl_crystal_description prism
_exptl_crystal_F_000 704
_exptl_crystal_size_max 0.266
_exptl_crystal_size_mid 0.130
_exptl_crystal_size_min 0.129
_refine_diff_density_max 1.291
_refine_diff_density_min -0.500
_refine_diff_density_rms 0.064
_refine_ls_extinction_method none
_refine_ls_goodness_of_fit_ref 1.065
_refine_ls_hydrogen_treatment mixed
_refine_ls_matrix_type full
_refine_ls_number_parameters 450
_refine_ls_number_reflns 8637
_refine_ls_number_restraints 24
_refine_ls_restrained_S_all 1.070
_refine_ls_R_factor_all 0.0424
_refine_ls_R_factor_gt 0.0387
_refine_ls_shift/su_max 0.002
_refine_ls_shift/su_mean 0.000
_refine_ls_structure_factor_coef Fsqd
_refine_ls_weighting_details 'w=1/[\s^2^(Fo^2^)+(0.0538P)^2^+0.9844P] where P=(Fo^2^+2Fc^2^)/3'
_refine_ls_weighting_scheme calc
_refine_ls_wR_factor_gt 0.1043
_refine_ls_wR_factor_ref 0.1077
_reflns_Friedel_coverage 0.000
_reflns_number_gt 7835
_reflns_number_total 8637
_reflns_threshold_expression 'I > 2\s(I)'
_cod_data_source_file d3dt01420g2.cif
_cod_data_source_block znte2pf
_cod_depositor_comments
;
The following automatic conversions were performed:

data item '_exptl_absorpt_correction_type' value 'Multi-Scan' was
changed to 'multi-scan' in accordance with the
/home/data/users/saulius/crontab/automatic-downloads/rss-feeds/RSC/lib/dictionaries/cif_core.dic
dictionary named 'cif_core.dic' version 2.4.2 last updated on
2011-04-26.

Automatic conversion script
Id: cif_fix_values 8170 2020-07-09 18:12:32Z antanas 
;
_cod_database_code 7713401
_shelx_shelxl_version_number 2014/7
_shelx_space_group_comment
;
The symmetry employed for this shelxl refinement is uniquely defined
by the following loop, which should always be used as a source of
symmetry information in preference to the above space-group names.
They are only intended as comments.
;
_shelx_estimated_absorpt_t_min 0.918
_shelx_estimated_absorpt_t_max 0.959

loop_
_space_group_symop_operation_xyz
'x, y, z'
'-x, -y, -z'

loop_
_atom_site_label
_atom_site_type_symbol
_atom_site_fract_x
_atom_site_fract_y
_atom_site_fract_z
_atom_site_U_iso_or_equiv
_atom_site_adp_type
_atom_site_occupancy
_atom_site_site_symmetry_order
_atom_site_calc_flag
_atom_site_refinement_flags_posn
_atom_site_refinement_flags_adp
_atom_site_refinement_flags_occupancy
_atom_site_disorder_assembly
_atom_site_disorder_group
N1A N 0.51388(11) 0.60317(9) 0.38740(8) 0.01646(19) Uani 1 1 d . . . . .
C2A C 0.57845(14) 0.52270(12) 0.31336(10) 0.0194(2) Uani 1 1 d . . . . .
H21 H 0.6778 0.5225 0.3354 0.023 Uiso 1 1 calc R U . . .
H22 H 0.5825 0.5513 0.2492 0.023 Uiso 1 1 calc R U . . .
C3A C 0.49531(14) 0.39834(12) 0.29784(9) 0.0195(2) Uani 1 1 d . . . . .
H31 H 0.3963 0.3969 0.2741 0.023 Uiso 1 1 calc R U . . .
H32 H 0.5416 0.3471 0.2473 0.023 Uiso 1 1 calc R U . . .
N4A N 0.49317(12) 0.35591(10) 0.39407(8) 0.0174(2) Uani 1 1 d . . . . .
H41 H 0.449(2) 0.4007(17) 0.4363(15) 0.026(5) Uiso 1 1 d . . . . .
H42 H 0.585(2) 0.3580(18) 0.4149(16) 0.030(5) Uiso 1 1 d . . . . .
C5A C 0.41167(14) 0.23601(11) 0.39500(10) 0.0202(2) Uani 1 1 d . . . . .
H51 H 0.4478 0.1792 0.3433 0.024 Uiso 1 1 calc R U . . .
H52 H 0.3092 0.2339 0.3795 0.024 Uiso 1 1 calc R U . . .
C6A C 0.42772(15) 0.20166(11) 0.49690(11) 0.0217(2) Uani 1 1 d . . . . .
H61 H 0.5291 0.1954 0.5078 0.026 Uiso 1 1 calc R U . . .
H62 H 0.3698 0.1231 0.4959 0.026 Uiso 1 1 calc R U . . .
C7A C 0.38305(14) 0.28573(12) 0.58512(10) 0.0204(2) Uani 1 1 d . . . . .
H71 H 0.2888 0.3043 0.5688 0.024 Uiso 1 1 calc R U . . .
H72 H 0.3714 0.2457 0.6434 0.024 Uiso 1 1 calc R U . . .
C10A C 0.37524(13) 0.62277(11) 0.34836(9) 0.0169(2) Uani 1 1 d . . . . .
H101 H 0.3585 0.5817 0.2787 0.020 Uiso 1 1 calc R U . . .
H102 H 0.3785 0.7074 0.3493 0.020 Uiso 1 1 calc R U . . .
P1A P 0.22932(3) 0.56837(3) 0.42437(2) 0.01353(7) Uani 1 1 d . . . . .
O11A O 0.22703(10) 0.44052(8) 0.42394(7) 0.01942(18) Uani 1 1 d . . . . .
O12A O 0.24437(10) 0.64637(8) 0.52537(7) 0.01863(18) Uani 1 1 d . . . . .
C11A C 0.06564(13) 0.59282(11) 0.36698(9) 0.0184(2) Uani 1 1 d . . . . .
H111 H -0.0124 0.5822 0.4144 0.022 Uiso 1 1 calc R U . . .
H112 H 0.0799 0.6755 0.3577 0.022 Uiso 1 1 calc R U . . .
C12A C 0.01640(14) 0.51719(13) 0.26935(10) 0.0215(2) Uani 1 1 d . . . . .
F1A F 0.11705(10) 0.52114(11) 0.20040(7) 0.0380(2) Uani 1 1 d . . . . .
F2A F -0.09674(10) 0.54969(11) 0.22976(7) 0.0365(2) Uani 1 1 d . . . . .
F3A F -0.02272(14) 0.40450(9) 0.27603(8) 0.0428(3) Uani 1 1 d . . . . .
N1B N -0.06734(13) 0.86756(10) 1.08665(9) 0.0217(2) Uani 1 1 d . . . . .
C2B C -0.09004(17) 0.94950(14) 1.17770(11) 0.0268(3) Uani 1 1 d . . . . .
H25 H -0.1098 0.9056 1.2332 0.032 Uiso 1 1 calc R U . . .
H26 H -0.1748 0.9851 1.1671 0.032 Uiso 1 1 calc R U . . .
C3B C 0.03856(17) 1.04566(13) 1.20589(10) 0.0256(3) Uani 1 1 d . . . . .
H35 H 0.0200 1.0983 1.2675 0.031 Uiso 1 1 calc R U . . .
H36 H 0.1235 1.0111 1.2183 0.031 Uiso 1 1 calc R U . . .
N4B N 0.06572(13) 1.11301(11) 1.12337(9) 0.0217(2) Uani 1 1 d . . . . .
H45 H 0.079(2) 1.0670(19) 1.0659(16) 0.031(5) Uiso 1 1 d . . . . .
H46 H -0.015(3) 1.146(2) 1.1127(18) 0.044(6) Uiso 1 1 d . . . . .
C5B C 0.19217(17) 1.20848(13) 1.13773(13) 0.0305(3) Uani 1 1 d . . . . .
H55 H 0.2805 1.1745 1.1396 0.037 Uiso 1 1 calc R U . . .
H56 H 0.1863 1.2607 1.2021 0.037 Uiso 1 1 calc R U . . .
C6B C 0.19932(19) 1.27925(13) 1.05382(14) 0.0334(3) Uani 1 1 d . . . . .
H65 H 0.2855 1.3410 1.0653 0.040 Uiso 1 1 calc R U . . .
H66 H 0.1148 1.3186 1.0568 0.040 Uiso 1 1 calc R U . . .
C7B C 0.20420(17) 1.20809(14) 0.94929(13) 0.0312(3) Uani 1 1 d . . . . .
H75 H 0.2326 1.2627 0.9024 0.037 Uiso 1 1 calc R U . . .
H76 H 0.2788 1.1586 0.9491 0.037 Uiso 1 1 calc R U . . .
C10B C 0.04362(16) 0.79784(12) 1.10554(10) 0.0233(3) Uani 1 1 d . . . . .
H105 H 0.0015 0.7136 1.0923 0.028 Uiso 1 1 calc R U . . .
H106 H 0.0757 0.8190 1.1763 0.028 Uiso 1 1 calc R U . . .
P1B P 0.19701(4) 0.82366(3) 1.02730(3) 0.02068(8) Uani 1 1 d . . . . .
O11B O 0.15066(12) 0.77475(10) 0.92055(8) 0.0270(2) Uani 1 1 d . . . . .
O12B O 0.26719(11) 0.95053(9) 1.04762(8) 0.0260(2) Uani 1 1 d . . . . .
C11B C 0.3234(2) 0.74046(16) 1.07183(13) 0.0354(4) Uani 1 1 d . . . . .
H115 H 0.4209 0.7864 1.0714 0.043 Uiso 0.802(3) 1 calc R U P A 1
H116 H 0.3021 0.7343 1.1419 0.043 Uiso 0.802(3) 1 calc R U P A 1
H117 H 0.3978 0.7986 1.1125 0.043 Uiso 0.198(3) 1 calc R U P A 2
H118 H 0.2704 0.6939 1.1181 0.043 Uiso 0.198(3) 1 calc R U P A 2
C12B C 0.3250(3) 0.6220(2) 1.01664(15) 0.0301(4) Uani 0.802(3) 1 d . . P A 1
F125 F 0.19267(17) 0.55805(11) 1.00558(11) 0.0424(4) Uani 0.802(3) 1 d . . P A 1
F126 F 0.4043(2) 0.56348(15) 1.06587(11) 0.0455(4) Uani 0.802(3) 1 d . . P A 1
F127 F 0.3769(3) 0.6180(2) 0.92525(16) 0.0510(6) Uani 0.802(3) 1 d . . P A 1
C12X C 0.3919(10) 0.6683(8) 1.0125(7) 0.0294(17) Uani 0.198(3) 1 d . U P A 2
F12X F 0.4729(6) 0.7452(6) 0.9666(5) 0.0486(17) Uani 0.198(3) 1 d . U P A 2
F12Y F 0.4808(7) 0.6180(6) 1.0614(4) 0.0352(14) Uani 0.198(3) 1 d . U P A 2
F12Z F 0.3300(11) 0.5847(8) 0.9412(7) 0.052(2) Uani 0.198(3) 1 d . U P A 2
Cl1 Cl 0.75458(4) 1.09950(3) 0.65190(3) 0.02629(8) Uani 1 1 d . . . . .
Li1 Li 0.1724(3) 0.7694(2) 0.60921(18) 0.0207(4) Uani 1 1 d . . . . .
O1W O 0.26787(12) 0.78904(10) 0.74034(8) 0.0240(2) Uani 1 1 d . . . . .
H11W H 0.329(3) 0.844(2) 0.7613(18) 0.041(6) Uiso 1 1 d . . . . .
H12W H 0.229(3) 0.770(2) 0.788(2) 0.052(7) Uiso 1 1 d . . . . .
O2W O 0.23249(13) 0.92896(10) 0.57759(9) 0.0255(2) Uani 1 1 d . . . . .
H21W H 0.255(3) 0.924(2) 0.519(2) 0.050(7) Uiso 1 1 d . . . . .
H22W H 0.304(3) 0.965(2) 0.6050(18) 0.038(6) Uiso 1 1 d . . . . .
O3W O -0.03114(11) 0.75770(9) 0.58704(8) 0.02021(18) Uani 1 1 d . . . . .
H31W H -0.045(2) 0.790(2) 0.5474(17) 0.032(6) Uiso 1 1 d . . . . .
H32W H -0.090(2) 0.693(2) 0.5807(16) 0.034(5) Uiso 1 1 d . . . . .
O4W O -0.06933(13) 0.87644(11) 0.42949(9) 0.0279(2) Uani 1 1 d . . . . .
H41W H -0.097(3) 0.930(2) 0.4316(19) 0.046(7) Uiso 1 1 d . . . . .
H42W H 0.003(2) 0.8900(17) 0.4072(15) 0.020(4) Uiso 1 1 d . . . . .
O5W O 0.43728(14) 1.06168(13) 0.70530(10) 0.0406(3) Uani 1 1 d . . . . .
H51W H 0.4440 1.0373 0.7669 0.074(9) Uiso 1 1 d R . . . .
H52W H 0.5324 1.0680 0.6859 0.071(9) Uiso 1 1 d R . . . .
O6W O 0.54453(14) 1.02982(13) 1.12186(10) 0.0395(3) Uani 1 1 d . . . . .
H61W H 0.4433 1.0082 1.1056 0.084(10) Uiso 1 1 d R . . . .
H62W H 0.5988 1.0362 1.0668 0.093(12) Uiso 1 1 d R . . . .

loop_
_atom_site_aniso_label
_atom_site_aniso_U_11
_atom_site_aniso_U_22
_atom_site_aniso_U_33
_atom_site_aniso_U_23
_atom_site_aniso_U_13
_atom_site_aniso_U_12
N1A 0.0132(4) 0.0180(5) 0.0186(5) 0.0044(4) 0.0004(4) 0.0025(4)
C2A 0.0176(5) 0.0238(6) 0.0183(5) 0.0056(5) 0.0044(4) 0.0055(4)
C3A 0.0222(6) 0.0213(6) 0.0153(5) 0.0013(4) 0.0004(4) 0.0068(5)
N4A 0.0186(5) 0.0162(5) 0.0168(5) 0.0005(4) -0.0021(4) 0.0033(4)
C5A 0.0195(6) 0.0159(5) 0.0231(6) -0.0008(4) -0.0025(5) 0.0017(4)
C6A 0.0217(6) 0.0159(5) 0.0268(6) 0.0043(5) -0.0014(5) 0.0003(4)
C7A 0.0176(5) 0.0201(6) 0.0229(6) 0.0062(5) 0.0002(4) -0.0007(4)
C10A 0.0150(5) 0.0189(5) 0.0182(5) 0.0060(4) 0.0001(4) 0.0036(4)
P1A 0.01294(13) 0.01389(13) 0.01374(14) 0.00177(10) -0.00023(10) 0.00292(10)
O11A 0.0190(4) 0.0150(4) 0.0247(5) 0.0044(3) 0.0022(3) 0.0033(3)
O12A 0.0181(4) 0.0211(4) 0.0156(4) -0.0011(3) -0.0022(3) 0.0047(3)
C11A 0.0163(5) 0.0221(6) 0.0166(5) 0.0008(4) -0.0016(4) 0.0051(4)
C12A 0.0174(5) 0.0290(6) 0.0169(6) 0.0038(5) -0.0018(4) 0.0005(5)
F1A 0.0251(4) 0.0659(7) 0.0175(4) -0.0011(4) 0.0033(3) 0.0009(4)
F2A 0.0235(4) 0.0607(7) 0.0256(5) 0.0061(4) -0.0099(3) 0.0092(4)
F3A 0.0577(7) 0.0278(5) 0.0343(5) 0.0022(4) -0.0174(5) -0.0130(5)
N1B 0.0249(5) 0.0210(5) 0.0200(5) 0.0040(4) 0.0035(4) 0.0060(4)
C2B 0.0339(7) 0.0307(7) 0.0194(6) 0.0061(5) 0.0087(5) 0.0137(6)
C3B 0.0374(8) 0.0267(7) 0.0150(6) 0.0002(5) -0.0023(5) 0.0156(6)
N4B 0.0250(5) 0.0215(5) 0.0179(5) -0.0010(4) -0.0050(4) 0.0062(4)
C5B 0.0290(7) 0.0235(6) 0.0346(8) -0.0054(6) -0.0121(6) 0.0033(5)
C6B 0.0319(8) 0.0199(6) 0.0440(9) 0.0013(6) -0.0053(7) -0.0031(6)
C7B 0.0265(7) 0.0277(7) 0.0386(8) 0.0090(6) 0.0061(6) -0.0007(6)
C10B 0.0328(7) 0.0211(6) 0.0184(6) 0.0062(5) 0.0030(5) 0.0091(5)
P1B 0.02613(17) 0.02291(16) 0.01558(15) 0.00311(12) -0.00071(12) 0.01171(13)
O11B 0.0314(5) 0.0359(6) 0.0159(4) 0.0018(4) -0.0004(4) 0.0149(4)
O12B 0.0253(5) 0.0265(5) 0.0280(5) 0.0072(4) -0.0002(4) 0.0069(4)
C11B 0.0478(10) 0.0350(8) 0.0274(7) -0.0008(6) -0.0089(7) 0.0248(7)
C12B 0.0457(13) 0.0282(10) 0.0226(9) 0.0079(7) 0.0089(8) 0.0199(10)
F125 0.0602(9) 0.0247(6) 0.0407(8) 0.0069(5) -0.0018(6) 0.0017(6)
F126 0.0643(12) 0.0410(8) 0.0432(8) 0.0138(6) 0.0084(7) 0.0363(9)
F127 0.0790(16) 0.0571(14) 0.0292(8) 0.0119(8) 0.0268(9) 0.0418(11)
C12X 0.029(3) 0.030(3) 0.031(3) 0.008(2) -0.001(2) 0.007(2)
F12X 0.032(3) 0.069(4) 0.057(3) 0.031(3) 0.020(2) 0.022(2)
F12Y 0.030(3) 0.041(3) 0.042(3) 0.011(2) 0.001(2) 0.024(2)
F12Z 0.066(5) 0.045(4) 0.044(4) -0.018(3) -0.015(3) 0.031(3)
Cl1 0.02993(17) 0.02833(17) 0.02282(16) 0.00726(12) 0.00202(12) 0.00842(13)
Li1 0.0212(10) 0.0209(10) 0.0193(10) 0.0013(8) 0.0018(8) 0.0041(8)
O1W 0.0281(5) 0.0252(5) 0.0174(5) 0.0019(4) -0.0010(4) 0.0031(4)
O2W 0.0301(5) 0.0238(5) 0.0216(5) 0.0058(4) -0.0005(4) -0.0003(4)
O3W 0.0199(4) 0.0181(4) 0.0225(5) 0.0045(4) 0.0010(4) 0.0022(3)
O4W 0.0244(5) 0.0267(5) 0.0348(6) 0.0108(4) 0.0008(4) 0.0048(4)
O5W 0.0293(6) 0.0543(8) 0.0369(7) 0.0155(6) -0.0032(5) -0.0039(5)
O6W 0.0360(7) 0.0509(8) 0.0291(6) 0.0090(5) -0.0014(5) -0.0017(6)

loop_
_atom_type_symbol
_atom_type_description
_atom_type_scat_dispersion_real
_atom_type_scat_dispersion_imag
_atom_type_scat_source
C C 0.0033 0.0016 'International Tables Vol C Tables 4.2.6.8 and 6.1.1.4'
H H 0.0000 0.0000 'International Tables Vol C Tables 4.2.6.8 and 6.1.1.4'
Cl Cl 0.1484 0.1585 'International Tables Vol C Tables 4.2.6.8 and 6.1.1.4'
F F 0.0171 0.0103 'International Tables Vol C Tables 4.2.6.8 and 6.1.1.4'
Li Li -0.0003 0.0001 'International Tables Vol C Tables 4.2.6.8 and 6.1.1.4'
N N 0.0061 0.0033 'International Tables Vol C Tables 4.2.6.8 and 6.1.1.4'
O O 0.0106 0.0060 'International Tables Vol C Tables 4.2.6.8 and 6.1.1.4'
P P 0.1023 0.0942 'International Tables Vol C Tables 4.2.6.8 and 6.1.1.4'

loop_
_geom_angle_atom_site_label_1
_geom_angle_atom_site_label_2
_geom_angle_atom_site_label_3
_geom_angle
_geom_angle_site_symmetry_1
_geom_angle_site_symmetry_3
_geom_angle_publ_flag
C2A N1A C7A 108.96(10) . 2_666 ?
C2A N1A C10A 110.56(10) . . ?
C7A N1A C10A 111.90(10) 2_666 . ?
N1A C2A C3A 112.46(10) . . ?
N1A C2A H21 109.1 . . ?
C3A C2A H21 109.1 . . ?
N1A C2A H22 109.1 . . ?
C3A C2A H22 109.1 . . ?
H21 C2A H22 107.8 . . ?
N4A C3A C2A 108.39(10) . . ?
N4A C3A H31 110.0 . . ?
C2A C3A H31 110.0 . . ?
N4A C3A H32 110.0 . . ?
C2A C3A H32 110.0 . . ?
H31 C3A H32 108.4 . . ?
C3A N4A C5A 116.54(10) . . ?
C3A N4A H41 108.0(13) . . ?
C5A N4A H41 103.6(13) . . ?
C3A N4A H42 108.8(13) . . ?
C5A N4A H42 108.1(13) . . ?
H41 N4A H42 111.8(18) . . ?
N4A C5A C6A 110.39(10) . . ?
N4A C5A H51 109.6 . . ?
C6A C5A H51 109.6 . . ?
N4A C5A H52 109.6 . . ?
C6A C5A H52 109.6 . . ?
H51 C5A H52 108.1 . . ?
C5A C6A C7A 115.38(11) . . ?
C5A C6A H61 108.4 . . ?
C7A C6A H61 108.4 . . ?
C5A C6A H62 108.4 . . ?
C7A C6A H62 108.4 . . ?
H61 C6A H62 107.5 . . ?
N1A C7A C6A 114.06(11) 2_666 . ?
N1A C7A H71 108.7 2_666 . ?
C6A C7A H71 108.7 . . ?
N1A C7A H72 108.7 2_666 . ?
C6A C7A H72 108.7 . . ?
H71 C7A H72 107.6 . . ?
N1A C10A P1A 110.02(8) . . ?
N1A C10A H101 109.7 . . ?
P1A C10A H101 109.7 . . ?
N1A C10A H102 109.7 . . ?
P1A C10A H102 109.7 . . ?
H101 C10A H102 108.2 . . ?
O11A P1A O12A 116.00(6) . . ?
O11A P1A C10A 109.20(6) . . ?
O12A P1A C10A 108.29(6) . . ?
O11A P1A C11A 111.29(6) . . ?
O12A P1A C11A 105.68(6) . . ?
C10A P1A C11A 105.86(6) . . ?
P1A O12A Li1 144.84(9) . . ?
C12A C11A P1A 117.14(9) . . ?
C12A C11A H111 108.0 . . ?
P1A C11A H111 108.0 . . ?
C12A C11A H112 108.0 . . ?
P1A C11A H112 108.0 . . ?
H111 C11A H112 107.3 . . ?
F3A C12A F1A 106.22(13) . . ?
F3A C12A F2A 106.45(12) . . ?
F1A C12A F2A 105.62(11) . . ?
F3A C12A C11A 113.01(11) . . ?
F1A C12A C11A 112.95(11) . . ?
F2A C12A C11A 112.04(12) . . ?
C7B N1B C2B 109.77(12) 2_577 . ?
C7B N1B C10B 111.74(12) 2_577 . ?
C2B N1B C10B 110.45(11) . . ?
N1B C2B C3B 112.11(12) . . ?
N1B C2B H25 109.2 . . ?
C3B C2B H25 109.2 . . ?
N1B C2B H26 109.2 . . ?
C3B C2B H26 109.2 . . ?
H25 C2B H26 107.9 . . ?
N4B C3B C2B 108.99(11) . . ?
N4B C3B H35 109.9 . . ?
C2B C3B H35 109.9 . . ?
N4B C3B H36 109.9 . . ?
C2B C3B H36 109.9 . . ?
H35 C3B H36 108.3 . . ?
C3B N4B C5B 115.83(12) . . ?
C3B N4B H45 111.9(14) . . ?
C5B N4B H45 105.6(14) . . ?
C3B N4B H46 109.3(15) . . ?
C5B N4B H46 107.6(15) . . ?
H45 N4B H46 106(2) . . ?
N4B C5B C6B 110.84(12) . . ?
N4B C5B H55 109.5 . . ?
C6B C5B H55 109.5 . . ?
N4B C5B H56 109.5 . . ?
C6B C5B H56 109.5 . . ?
H55 C5B H56 108.1 . . ?
C5B C6B C7B 114.93(13) . . ?
C5B C6B H65 108.5 . . ?
C7B C6B H65 108.5 . . ?
C5B C6B H66 108.5 . . ?
C7B C6B H66 108.5 . . ?
H65 C6B H66 107.5 . . ?
N1B C7B C6B 114.00(13) 2_577 . ?
N1B C7B H75 108.8 2_577 . ?
C6B C7B H75 108.8 . . ?
N1B C7B H76 108.8 2_577 . ?
C6B C7B H76 108.8 . . ?
H75 C7B H76 107.6 . . ?
N1B C10B P1B 111.43(9) . . ?
N1B C10B H105 109.3 . . ?
P1B C10B H105 109.3 . . ?
N1B C10B H106 109.3 . . ?
P1B C10B H106 109.3 . . ?
H105 C10B H106 108.0 . . ?
O12B P1B O11B 115.46(7) . . ?
O12B P1B C10B 111.00(6) . . ?
O11B P1B C10B 108.67(7) . . ?
O12B P1B C11B 106.83(8) . . ?
O11B P1B C11B 110.97(7) . . ?
C10B P1B C11B 103.21(8) . . ?
C12X C11B P1B 123.8(4) . . ?
C12B C11B P1B 117.20(13) . . ?
C12B C11B H115 108.0 . . ?
P1B C11B H115 108.0 . . ?
C12B C11B H116 108.0 . . ?
P1B C11B H116 108.0 . . ?
H115 C11B H116 107.2 . . ?
C12X C11B H117 106.4 . . ?
P1B C11B H117 106.4 . . ?
C12X C11B H118 106.4 . . ?
P1B C11B H118 106.4 . . ?
H117 C11B H118 106.5 . . ?
F127 C12B F125 106.3(2) . . ?
F127 C12B F126 106.55(19) . . ?
F125 C12B F126 106.27(19) . . ?
F127 C12B C11B 114.8(2) . . ?
F125 C12B C11B 111.23(18) . . ?
F126 C12B C11B 111.20(18) . . ?
F12Z C12X C11B 124.5(9) . . ?
F12Z C12X F12X 105.6(9) . . ?
C11B C12X F12X 99.3(7) . . ?
F12Z C12X F12Y 105.2(8) . . ?
C11B C12X F12Y 113.5(7) . . ?
F12X C12X F12Y 107.1(8) . . ?
O12A Li1 O3W 111.25(12) . . ?
O12A Li1 O1W 106.68(12) . . ?
O3W Li1 O1W 124.84(13) . . ?
O12A Li1 O2W 115.81(13) . . ?
O3W Li1 O2W 97.62(12) . . ?
O1W Li1 O2W 100.27(12) . . ?
O12A Li1 H31W 110.0(6) . . ?
O3W Li1 H31W 17.5(6) . . ?
O1W Li1 H31W 137.4(6) . . ?
O2W Li1 H31W 82.8(6) . . ?
Li1 O1W H11W 122.8(17) . . ?
Li1 O1W H12W 124(2) . . ?
H11W O1W H12W 106(3) . . ?
Li1 O2W H21W 109.4(19) . . ?
Li1 O2W H22W 115.1(17) . . ?
H21W O2W H22W 101(2) . . ?
Li1 O3W H31W 110.5(18) . . ?
Li1 O3W H32W 123.4(15) . . ?
H31W O3W H32W 110(2) . . ?
H41W O4W H42W 103(3) . . ?
H51W O5W H52W 101.0 . . ?
H61W O6W H62W 112.7 . . ?

loop_
_geom_bond_atom_site_label_1
_geom_bond_atom_site_label_2
_geom_bond_distance
_geom_bond_site_symmetry_2
_geom_bond_publ_flag
N1A C2A 1.4707(17) . ?
N1A C7A 1.4846(16) 2_666 ?
N1A C10A 1.4876(16) . ?
C2A C3A 1.5205(19) . ?
C2A H21 0.9900 . ?
C2A H22 0.9900 . ?
C3A N4A 1.4837(17) . ?
C3A H31 0.9900 . ?
C3A H32 0.9900 . ?
N4A C5A 1.4922(16) . ?
N4A H41 0.87(2) . ?
N4A H42 0.91(2) . ?
C5A C6A 1.5295(19) . ?
C5A H51 0.9900 . ?
C5A H52 0.9900 . ?
C6A C7A 1.5305(19) . ?
C6A H61 0.9900 . ?
C6A H62 0.9900 . ?
C7A N1A 1.4846(16) 2_666 ?
C7A H71 0.9900 . ?
C7A H72 0.9900 . ?
C10A P1A 1.8255(13) . ?
C10A H101 0.9900 . ?
C10A H102 0.9900 . ?
P1A O11A 1.5012(10) . ?
P1A O12A 1.5116(9) . ?
P1A C11A 1.8271(13) . ?
O12A Li1 1.908(3) . ?
C11A C12A 1.4959(18) . ?
C11A H111 0.9900 . ?
C11A H112 0.9900 . ?
C12A F3A 1.3349(17) . ?
C12A F1A 1.3419(16) . ?
C12A F2A 1.3424(16) . ?
N1B C7B 1.475(2) 2_577 ?
N1B C2B 1.4767(18) . ?
N1B C10B 1.4887(18) . ?
C2B C3B 1.516(2) . ?
C2B H25 0.9900 . ?
C2B H26 0.9900 . ?
C3B N4B 1.4850(19) . ?
C3B H35 0.9900 . ?
C3B H36 0.9900 . ?
N4B C5B 1.485(2) . ?
N4B H45 0.89(2) . ?
N4B H46 0.94(3) . ?
C5B C6B 1.524(2) . ?
C5B H55 0.9900 . ?
C5B H56 0.9900 . ?
C6B C7B 1.531(2) . ?
C6B H65 0.9900 . ?
C6B H66 0.9900 . ?
C7B N1B 1.475(2) 2_577 ?
C7B H75 0.9900 . ?
C7B H76 0.9900 . ?
C10B P1B 1.8204(15) . ?
C10B H105 0.9900 . ?
C10B H106 0.9900 . ?
P1B O12B 1.5071(12) . ?
P1B O11B 1.5081(11) . ?
P1B C11B 1.8365(16) . ?
C11B C12X 1.323(9) . ?
C11B C12B 1.470(3) . ?
C11B H115 0.9900 . ?
C11B H116 0.9900 . ?
C11B H117 0.9900 . ?
C11B H118 0.9900 . ?
C12B F127 1.338(3) . ?
C12B F125 1.343(3) . ?
C12B F126 1.353(2) . ?
C12X F12Z 1.317(13) . ?
C12X F12X 1.327(12) . ?
C12X F12Y 1.348(9) . ?
Li1 O3W 1.932(3) . ?
Li1 O1W 1.966(3) . ?
Li1 O2W 1.990(3) . ?
Li1 H31W 2.30(2) . ?
O1W H11W 0.81(3) . ?
O1W H12W 0.79(3) . ?
O2W H21W 0.82(3) . ?
O2W H22W 0.79(3) . ?
O3W H31W 0.74(2) . ?
O3W H32W 0.85(2) . ?
O4W H41W 0.71(3) . ?
O4W H42W 0.75(2) . ?
O5W H51W 0.9401 . ?
O5W H52W 0.9350 . ?
O6W H61W 0.9659 . ?
O6W H62W 0.9181 . ?
